data_7232816
loop_
_publ_author_name
'Cui, Lian-sheng'
'Meng, Xiang-min'
'Li, Yong-gang'
'Huang, Ke-rui'
'Li, Yuan-cheng'
'Long, Jin-qiao'
'Yao, Peng-fei'

_publ_section_title
;
 Syntheses, structural diversity, and photocatalytic-degradation
 properties for methylene blue of Co(ii) and Ni(ii) MOFs based on
 terephthalic acid and different imidazole bridging ligands
;
_journal_issue 25
_journal_name_full CrystEngComm
_journal_page_first 3798
_journal_paper_doi 10.1039/C9CE00433E
_journal_volume 21
_journal_year 2019
_chemical_formula_sum 'C26 H22 N4 Ni O7'
_chemical_formula_weight 561.19
_space_group_IT_number 14
_space_group_name_Hall '-P 2yn'
_space_group_name_H-M_alt 'P 1 21/n 1'
_symmetry_cell_setting monoclinic
_symmetry_space_group_name_Hall '-P 2yn'
_symmetry_space_group_name_H-M 'P 1 21/n 1'
_atom_sites_solution_hydrogens geom
_atom_sites_solution_primary direct
_atom_sites_solution_secondary difmap
_audit_creation_method SHELXL-97
_audit_update_record
;
2018-04-03 deposited with the CCDC.    2019-05-22 downloaded from the CCDC.
;
_cell_angle_alpha 90.00
_cell_angle_beta 93.830(7)
_cell_angle_gamma 90.00
_cell_formula_units_Z 4
_cell_length_a 6.3774(4)
_cell_length_b 17.5788(11)
_cell_length_c 22.2159(16)
_cell_measurement_reflns_used 29088
_cell_measurement_temperature 293(2)
_cell_measurement_theta_max 27.565
_cell_measurement_theta_min 2.49
_cell_volume 2485.0(3)
_computing_cell_refinement 'Bruker FRAMBO'
_computing_data_collection 'Bruker FRAMBO'
_computing_data_reduction 'Bruker SAINT'
_computing_molecular_graphics 'Bruker SHELXTL'
_computing_publication_material 'Bruker SHELXTL'
_computing_structure_refinement 'SHELXL-97 (Sheldrick, 1997)'
_computing_structure_solution 'SHELXS-97 (Sheldrick, 1990)'
_diffrn_ambient_temperature 293(2)
_diffrn_measured_fraction_theta_full 0.998
_diffrn_measured_fraction_theta_max 0.998
_diffrn_measurement_device_type 'multiwire proportional'
_diffrn_measurement_method 'phi and omega scans'
_diffrn_radiation_monochromator graphite
_diffrn_radiation_source 'fine-focus sealed tube'
_diffrn_radiation_type MoK\a
_diffrn_radiation_wavelength 0.71073
_diffrn_reflns_av_R_equivalents 0.0490
_diffrn_reflns_av_sigmaI/netI 0.0304
_diffrn_reflns_limit_h_max 7
_diffrn_reflns_limit_h_min -7
_diffrn_reflns_limit_k_max 21
_diffrn_reflns_limit_k_min -21
_diffrn_reflns_limit_l_max 26
_diffrn_reflns_limit_l_min -26
_diffrn_reflns_number 31580
_diffrn_reflns_theta_full 25.50
_diffrn_reflns_theta_max 25.50
_diffrn_reflns_theta_min 2.99
_exptl_absorpt_coefficient_mu 0.835
_exptl_absorpt_correction_T_max 0.7311
_exptl_absorpt_correction_T_min 0.7153
_exptl_absorpt_correction_type multi-scan
_exptl_absorpt_process_details sadabs
_exptl_crystal_colour green
_exptl_crystal_density_diffrn 1.500
_exptl_crystal_density_method 'not measured'
_exptl_crystal_description block
_exptl_crystal_F_000 1160
_exptl_crystal_size_max 0.43
_exptl_crystal_size_mid 0.42
_exptl_crystal_size_min 0.40
_refine_diff_density_max 0.360
_refine_diff_density_min -0.655
_refine_diff_density_rms 0.063
_refine_ls_extinction_method none
_refine_ls_goodness_of_fit_ref 1.068
_refine_ls_hydrogen_treatment mixed
_refine_ls_matrix_type full
_refine_ls_number_parameters 343
_refine_ls_number_reflns 4629
_refine_ls_number_restraints 0
_refine_ls_restrained_S_all 1.068
_refine_ls_R_factor_all 0.0669
_refine_ls_R_factor_gt 0.0456
_refine_ls_shift/su_max 0.001
_refine_ls_shift/su_mean 0.000
_refine_ls_structure_factor_coef Fsqd
_refine_ls_weighting_details 'calc w=1/[\s^2^(Fo^2^)+(0.0381P)^2^+3.1208P] where P=(Fo^2^+2Fc^2^)/3'
_refine_ls_weighting_scheme calc
_refine_ls_wR_factor_gt 0.0996
_refine_ls_wR_factor_ref 0.1083
_reflns_number_gt 3633
_reflns_number_total 4629
_reflns_threshold_expression >2sigma(I)
_cod_data_source_file c9ce00433e2.cif
_cod_data_source_block 18
_cod_depositor_comments
;
The following automatic conversions were performed:

'_symmetry_cell_setting' value 'Monoclinic' changed to 'monoclinic'
according to
/home/data/users/saulius/crontab/automatic-downloads/rss-feeds/RSC/lib/dictionaries/cif_core.dic
dictionary named 'cif_core.dic' version 2.4.2 from 2011-04-26.

Automatic conversion script
Id: cif_fix_values 4973 2017-02-22 13:04:09Z antanas 

 Adding full bibliography for 7232814--7232819.cif.
;
_cod_original_sg_symbol_H-M P2(1)/n
_cod_database_code 7232816

loop_
_symmetry_equiv_pos_as_xyz
'x, y, z'
'-x+1/2, y+1/2, -z+1/2'
'-x, -y, -z'
'x-1/2, -y-1/2, z-1/2'

loop_
_atom_site_label
_atom_site_type_symbol
_atom_site_fract_x
_atom_site_fract_y
_atom_site_fract_z
_atom_site_U_iso_or_equiv
_atom_site_adp_type
_atom_site_occupancy
_atom_site_symmetry_multiplicity
_atom_site_calc_flag
_atom_site_refinement_flags
Ni1 Ni -0.02374(6) 0.73682(2) 0.535488(15) 0.03372(13) Uani 1 1 d .
N1 N 0.2469(4) 0.92519(16) 0.45556(12) 0.0437(7) Uani 1 1 d .
N2 N 0.1102(4) 0.83766(17) 0.51192(11) 0.0430(7) Uani 1 1 d .
N3 N 1.1546(4) 0.94608(16) 0.10584(12) 0.0429(7) Uani 1 1 d .
N4 N 1.3493(4) 0.86382(16) 0.06031(11) 0.0396(6) Uani 1 1 d .
O1 O 0.0501(3) 0.75743(14) 0.62508(8) 0.0434(6) Uani 1 1 d .
O2 O 0.3964(3) 0.73637(15) 0.63187(9) 0.0492(6) Uani 1 1 d .
O3 O 0.0444(4) 0.76558(16) 0.93780(9) 0.0521(6) Uani 1 1 d .
O4 O 0.3936(3) 0.78131(13) 0.94467(8) 0.0402(5) Uani 1 1 d .
O5 O 0.5801(5) 1.06310(15) 0.25822(12) 0.0696(9) Uani 1 1 d .
O6 O -0.3128(3) 0.79423(13) 0.54517(9) 0.0427(5) Uani 1 1 d .
H6B H -0.3614 0.7805 0.5782 0.051 Uiso 1 1 d R
H6C H -0.4003 0.7806 0.5167 0.051 Uiso 1 1 d R
O7 O 0.2590(3) 0.67548(14) 0.52255(9) 0.0451(6) Uani 1 1 d .
H7B H 0.3504 0.6878 0.5504 0.054 Uiso 1 1 d R
H7C H 0.3049 0.6893 0.4892 0.054 Uiso 1 1 d R
C1 C 0.2249(5) 0.75021(18) 0.65415(12) 0.0357(7) Uani 1 1 d .
C2 C 0.2176(5) 0.77422(19) 0.91539(12) 0.0359(7) Uani 1 1 d .
C3 C 0.2239(5) 0.75826(18) 0.72196(12) 0.0333(7) Uani 1 1 d .
C4 C 0.0405(5) 0.7748(2) 0.74907(13) 0.0416(8) Uani 1 1 d .
H4 H -0.0833 0.7822 0.7252 0.050 Uiso 1 1 calc R
C5 C 0.0381(5) 0.7806(2) 0.81110(13) 0.0402(8) Uani 1 1 d .
H5 H -0.0876 0.7906 0.8285 0.048 Uiso 1 1 calc R
C6 C 0.2214(5) 0.77175(18) 0.84753(12) 0.0335(7) Uani 1 1 d .
C7 C 0.4061(5) 0.7575(2) 0.82013(13) 0.0431(8) Uani 1 1 d .
H7 H 0.5314 0.7529 0.8438 0.052 Uiso 1 1 calc R
C8 C 0.4075(5) 0.7498(2) 0.75816(13) 0.0429(8) Uani 1 1 d .
H8 H 0.5327 0.7390 0.7407 0.051 Uiso 1 1 calc R
C9 C 0.1671(6) 0.8551(2) 0.45814(14) 0.0472(9) Uani 1 1 d .
H9 H 0.1535 0.8223 0.4253 0.057 Uiso 1 1 calc R
C10 C 0.1595(6) 0.9008(2) 0.54652(15) 0.0488(9) Uani 1 1 d .
H10 H 0.1393 0.9052 0.5874 0.059 Uiso 1 1 calc R
C11 C 0.2407(6) 0.9552(2) 0.51275(15) 0.0510(9) Uani 1 1 d .
H11 H 0.2842 1.0035 0.5254 0.061 Uiso 1 1 calc R
C12 C 0.3326(5) 0.95972(19) 0.40374(14) 0.0420(8) Uani 1 1 d .
C13 C 0.3139(6) 1.0367(2) 0.39412(15) 0.0472(9) Uani 1 1 d .
H13 H 0.2417 1.0667 0.4204 0.057 Uiso 1 1 calc R
C14 C 0.4025(6) 1.0695(2) 0.34543(15) 0.0467(8) Uani 1 1 d .
H14 H 0.3903 1.1216 0.3387 0.056 Uiso 1 1 calc R
C15 C 0.5083(5) 1.0250(2) 0.30701(15) 0.0442(8) Uani 1 1 d .
C16 C 0.5270(6) 0.9475(2) 0.31628(16) 0.0522(9) Uani 1 1 d .
H16 H 0.5975 0.9174 0.2897 0.063 Uiso 1 1 calc R
C17 C 0.4395(6) 0.9153(2) 0.36555(16) 0.0494(9) Uani 1 1 d .
H17 H 0.4533 0.8634 0.3728 0.059 Uiso 1 1 calc R
C18 C 1.2413(5) 0.8767(2) 0.10782(14) 0.0407(8) Uani 1 1 d .
H18 H 1.2271 0.8419 0.1388 0.049 Uiso 1 1 calc R
C19 C 1.3320(6) 0.9290(2) 0.02682(15) 0.0510(9) Uani 1 1 d .
H19 H 1.3946 0.9369 -0.0093 0.061 Uiso 1 1 calc R
C20 C 1.2114(6) 0.9802(2) 0.05361(16) 0.0565(10) Uani 1 1 d .
H20 H 1.1743 1.0286 0.0397 0.068 Uiso 1 1 calc R
C21 C 1.0081(5) 0.97520(19) 0.14663(14) 0.0423(8) Uani 1 1 d .
C22 C 0.8129(7) 0.9958(3) 0.12465(17) 0.0694(13) Uani 1 1 d .
H22 H 0.7753 0.9908 0.0837 0.083 Uiso 1 1 calc R
C23 C 0.6693(7) 1.0242(3) 0.16283(18) 0.0699(12) Uani 1 1 d .
H23 H 0.5365 1.0395 0.1477 0.084 Uiso 1 1 calc R
C24 C 0.7248(6) 1.0293(2) 0.22242(16) 0.0511(9) Uani 1 1 d .
C25 C 0.9171(7) 1.0072(3) 0.24528(17) 0.0758(14) Uani 1 1 d .
H25 H 0.9524 1.0105 0.2865 0.091 Uiso 1 1 calc R
C26 C 1.0611(6) 0.9795(3) 0.20660(17) 0.0691(13) Uani 1 1 d .
H26 H 1.1937 0.9640 0.2218 0.083 Uiso 1 1 calc R

loop_
_atom_site_aniso_label
_atom_site_aniso_U_11
_atom_site_aniso_U_22
_atom_site_aniso_U_33
_atom_site_aniso_U_23
_atom_site_aniso_U_13
_atom_site_aniso_U_12
Ni1 0.0350(2) 0.0506(3) 0.01588(18) -0.00095(16) 0.00451(14) -0.0031(2)
N1 0.0476(17) 0.0504(17) 0.0347(14) -0.0035(12) 0.0134(12) -0.0082(14)
N2 0.0460(16) 0.0566(18) 0.0273(13) -0.0017(12) 0.0089(12) -0.0073(14)
N3 0.0457(16) 0.0498(17) 0.0348(14) -0.0001(12) 0.0138(12) 0.0046(14)
N4 0.0404(15) 0.0527(17) 0.0265(13) 0.0005(12) 0.0084(11) -0.0009(13)
O1 0.0392(12) 0.0740(17) 0.0170(9) -0.0030(10) 0.0022(8) -0.0001(12)
O2 0.0392(12) 0.0871(18) 0.0221(10) -0.0027(11) 0.0077(9) 0.0068(13)
O3 0.0391(13) 0.0955(19) 0.0227(10) 0.0018(12) 0.0081(9) -0.0045(13)
O4 0.0426(12) 0.0613(15) 0.0165(9) 0.0014(9) 0.0003(8) 0.0011(11)
O5 0.097(2) 0.0517(16) 0.0666(17) 0.0120(13) 0.0525(17) 0.0187(15)
O6 0.0441(13) 0.0562(14) 0.0282(11) -0.0076(10) 0.0048(9) -0.0009(11)
O7 0.0394(13) 0.0667(16) 0.0298(11) -0.0033(10) 0.0068(9) -0.0031(12)
C1 0.0395(17) 0.048(2) 0.0200(13) 0.0020(12) 0.0023(12) -0.0022(15)
C2 0.0416(17) 0.0483(19) 0.0180(13) 0.0025(13) 0.0039(12) 0.0000(15)
C3 0.0371(16) 0.0449(18) 0.0183(13) 0.0006(12) 0.0045(11) -0.0058(15)
C4 0.0318(16) 0.070(2) 0.0227(14) 0.0035(15) -0.0022(12) 0.0005(16)
C5 0.0336(16) 0.064(2) 0.0235(14) -0.0002(14) 0.0062(12) 0.0016(16)
C6 0.0368(16) 0.0462(18) 0.0175(13) 0.0024(12) 0.0011(11) -0.0006(15)
C7 0.0338(16) 0.073(2) 0.0226(14) 0.0026(15) 0.0016(12) 0.0003(17)
C8 0.0323(16) 0.075(3) 0.0218(14) 0.0019(15) 0.0051(12) 0.0058(16)
C9 0.057(2) 0.057(2) 0.0290(16) -0.0046(15) 0.0101(15) -0.0151(18)
C10 0.052(2) 0.065(2) 0.0297(16) -0.0063(16) 0.0079(15) -0.0031(19)
C11 0.060(2) 0.055(2) 0.0391(18) -0.0126(16) 0.0106(17) -0.0105(19)
C12 0.0443(19) 0.0451(19) 0.0382(17) -0.0040(15) 0.0160(15) -0.0073(16)
C13 0.051(2) 0.048(2) 0.0453(19) -0.0114(16) 0.0212(16) 0.0009(17)
C14 0.052(2) 0.0407(19) 0.049(2) -0.0029(16) 0.0163(17) 0.0017(17)
C15 0.048(2) 0.045(2) 0.0408(18) 0.0003(15) 0.0170(15) 0.0009(16)
C16 0.064(2) 0.047(2) 0.048(2) -0.0038(16) 0.0278(18) 0.0097(18)
C17 0.061(2) 0.042(2) 0.0469(19) 0.0003(16) 0.0185(17) 0.0032(18)
C18 0.0434(19) 0.050(2) 0.0295(16) 0.0003(14) 0.0110(14) 0.0004(16)
C19 0.059(2) 0.059(2) 0.0375(18) 0.0099(16) 0.0229(16) 0.0033(19)
C20 0.072(3) 0.055(2) 0.045(2) 0.0134(17) 0.0257(19) 0.011(2)
C21 0.047(2) 0.046(2) 0.0355(17) -0.0021(14) 0.0132(15) -0.0008(16)
C22 0.057(2) 0.111(4) 0.041(2) -0.009(2) 0.0088(18) 0.022(3)
C23 0.058(3) 0.097(3) 0.056(2) -0.002(2) 0.017(2) 0.023(2)
C24 0.062(2) 0.045(2) 0.050(2) 0.0026(16) 0.0320(19) 0.0045(18)
C25 0.079(3) 0.117(4) 0.033(2) -0.013(2) 0.013(2) 0.007(3)
C26 0.050(2) 0.117(4) 0.041(2) -0.009(2) 0.0057(17) 0.012(2)

loop_
_atom_type_symbol
_atom_type_description
_atom_type_scat_dispersion_real
_atom_type_scat_dispersion_imag
_atom_type_scat_source
C C 0.0033 0.0016 'International Tables Vol C Tables 4.2.6.8 and 6.1.1.4'
H H 0.0000 0.0000 'International Tables Vol C Tables 4.2.6.8 and 6.1.1.4'
N N 0.0061 0.0033 'International Tables Vol C Tables 4.2.6.8 and 6.1.1.4'
O O 0.0106 0.0060 'International Tables Vol C Tables 4.2.6.8 and 6.1.1.4'
Ni Ni 0.3393 1.1124 'International Tables Vol C Tables 4.2.6.8 and 6.1.1.4'

loop_
_geom_angle_atom_site_label_1
_geom_angle_atom_site_label_2
_geom_angle_atom_site_label_3
_geom_angle
_geom_angle_site_symmetry_1
_geom_angle_site_symmetry_3
N4 Ni1 O1 87.72(10) 4_476 .
N4 Ni1 N2 178.63(11) 4_476 .
O1 Ni1 N2 91.30(10) . .
N4 Ni1 O4 92.86(9) 4_476 4_575
O1 Ni1 O4 178.07(9) . 4_575
N2 Ni1 O4 88.15(9) . 4_575
N4 Ni1 O6 91.24(10) 4_476 .
O1 Ni1 O6 87.83(8) . .
N2 Ni1 O6 89.68(10) . .
O4 Ni1 O6 90.32(8) 4_575 .
N4 Ni1 O7 87.27(10) 4_476 .
O1 Ni1 O7 94.53(9) . .
N2 Ni1 O7 91.85(10) . .
O4 Ni1 O7 87.34(8) 4_575 .
O6 Ni1 O7 177.16(9) . .
C9 N1 C11 106.2(3) . .
C9 N1 C12 126.1(3) . .
C11 N1 C12 127.6(3) . .
C9 N2 C10 104.7(3) . .
C9 N2 Ni1 125.6(2) . .
C10 N2 Ni1 129.7(2) . .
C18 N3 C20 107.1(3) . .
C18 N3 C21 126.0(3) . .
C20 N3 C21 126.5(3) . .
C18 N4 C19 105.4(3) . .
C18 N4 Ni1 127.2(2) . 4_775
C19 N4 Ni1 126.9(2) . 4_775
C1 O1 Ni1 128.32(19) . .
C2 O4 Ni1 130.07(19) . 4_676
C15 O5 C24 120.7(3) . .
Ni1 O6 H6B 108.7 . .
Ni1 O6 H6C 108.7 . .
H6B O6 H6C 107.7 . .
Ni1 O7 H7B 108.5 . .
Ni1 O7 H7C 108.4 . .
H7B O7 H7C 107.6 . .
O2 C1 O1 125.7(3) . .
O2 C1 C3 118.2(3) . .
O1 C1 C3 116.0(3) . .
O3 C2 O4 125.7(3) . .
O3 C2 C6 117.9(3) . .
O4 C2 C6 116.3(3) . .
C4 C3 C8 118.5(3) . .
C4 C3 C1 120.9(3) . .
C8 C3 C1 120.6(3) . .
C3 C4 C5 121.0(3) . .
C3 C4 H4 119.5 . .
C5 C4 H4 119.5 . .
C4 C5 C6 120.6(3) . .
C4 C5 H5 119.7 . .
C6 C5 H5 119.7 . .
C7 C6 C5 118.2(3) . .
C7 C6 C2 121.0(3) . .
C5 C6 C2 120.7(3) . .
C8 C7 C6 121.1(3) . .
C8 C7 H7 119.4 . .
C6 C7 H7 119.4 . .
C3 C8 C7 120.4(3) . .
C3 C8 H8 119.8 . .
C7 C8 H8 119.8 . .
N2 C9 N1 112.7(3) . .
N2 C9 H9 123.7 . .
N1 C9 H9 123.7 . .
C11 C10 N2 110.2(3) . .
C11 C10 H10 124.9 . .
N2 C10 H10 124.9 . .
C10 C11 N1 106.2(3) . .
C10 C11 H11 126.9 . .
N1 C11 H11 126.9 . .
C17 C12 C13 120.5(3) . .
C17 C12 N1 119.1(3) . .
C13 C12 N1 120.4(3) . .
C12 C13 C14 119.8(3) . .
C12 C13 H13 120.1 . .
C14 C13 H13 120.1 . .
C15 C14 C13 119.7(3) . .
C15 C14 H14 120.2 . .
C13 C14 H14 120.2 . .
C14 C15 O5 114.6(3) . .
C14 C15 C16 120.8(3) . .
O5 C15 C16 124.5(3) . .
C15 C16 C17 119.0(3) . .
C15 C16 H16 120.5 . .
C17 C16 H16 120.5 . .
C12 C17 C16 120.2(3) . .
C12 C17 H17 119.9 . .
C16 C17 H17 119.9 . .
N4 C18 N3 111.5(3) . .
N4 C18 H18 124.2 . .
N3 C18 H18 124.2 . .
C20 C19 N4 110.3(3) . .
C20 C19 H19 124.8 . .
N4 C19 H19 124.8 . .
C19 C20 N3 105.7(3) . .
C19 C20 H20 127.1 . .
N3 C20 H20 127.1 . .
C26 C21 C22 120.1(3) . .
C26 C21 N3 120.6(3) . .
C22 C21 N3 119.2(3) . .
C21 C22 C23 120.3(4) . .
C21 C22 H22 119.8 . .
C23 C22 H22 119.8 . .
C24 C23 C22 119.0(4) . .
C24 C23 H23 120.5 . .
C22 C23 H23 120.5 . .
C23 C24 C25 121.3(3) . .
C23 C24 O5 116.7(4) . .
C25 C24 O5 121.8(4) . .
C24 C25 C26 119.3(4) . .
C24 C25 H25 120.3 . .
C26 C25 H25 120.3 . .
C21 C26 C25 119.8(4) . .
C21 C26 H26 120.1 . .
C25 C26 H26 120.1 . .

loop_
_geom_bond_atom_site_label_1
_geom_bond_atom_site_label_2
_geom_bond_distance
_geom_bond_site_symmetry_2
Ni1 N4 2.037(3) 4_476
Ni1 O1 2.0469(19) .
Ni1 N2 2.051(3) .
Ni1 O4 2.0756(19) 4_575
Ni1 O6 2.125(2) .
Ni1 O7 2.137(2) .
N1 C9 1.335(4) .
N1 C11 1.379(4) .
N1 C12 1.441(4) .
N2 C9 1.308(4) .
N2 C10 1.375(4) .
N3 C18 1.339(4) .
N3 C20 1.376(4) .
N3 C21 1.438(4) .
N4 C18 1.318(4) .
N4 C19 1.366(4) .
N4 Ni1 2.037(3) 4_775
O1 C1 1.257(4) .
O2 C1 1.254(4) .
O3 C2 1.250(4) .
O4 C2 1.265(4) .
O4 Ni1 2.0756(19) 4_676
O5 C15 1.378(4) .
O5 C24 1.391(4) .
O6 H6B 0.8501 .
O6 H6C 0.8500 .
O7 H7B 0.8501 .
O7 H7C 0.8500 .
C1 C3 1.513(4) .
C2 C6 1.510(4) .
C3 C4 1.382(4) .
C3 C8 1.384(4) .
C4 C5 1.383(4) .
C4 H4 0.9300 .
C5 C6 1.385(4) .
C5 H5 0.9300 .
C6 C7 1.384(4) .
C7 C8 1.384(4) .
C7 H7 0.9300 .
C8 H8 0.9300 .
C9 H9 0.9300 .
C10 C11 1.341(5) .
C10 H10 0.9300 .
C11 H11 0.9300 .
C12 C17 1.368(5) .
C12 C13 1.375(5) .
C13 C14 1.379(5) .
C13 H13 0.9300 .
C14 C15 1.369(5) .
C14 H14 0.9300 .
C15 C16 1.382(5) .
C16 C17 1.382(5) .
C16 H16 0.9300 .
C17 H17 0.9300 .
C18 H18 0.9300 .
C19 C20 1.349(5) .
C19 H19 0.9300 .
C20 H20 0.9300 .
C21 C26 1.355(5) .
C21 C22 1.356(5) .
C22 C23 1.382(5) .
C22 H22 0.9300 .
C23 C24 1.350(5) .
C23 H23 0.9300 .
C24 C25 1.353(6) .
C25 C26 1.387(5) .
C25 H25 0.9300 .
C26 H26 0.9300 .

loop_
_geom_torsion_atom_site_label_1
_geom_torsion_atom_site_label_2
_geom_torsion_atom_site_label_3
_geom_torsion_atom_site_label_4
_geom_torsion
_geom_torsion_site_symmetry_1
N4 Ni1 N2 C9 118(4) 4_476
O1 Ni1 N2 C9 162.1(3) .
O4 Ni1 N2 C9 -19.8(3) 4_575
O6 Ni1 N2 C9 -110.1(3) .
O7 Ni1 N2 C9 67.5(3) .
N4 Ni1 N2 C10 -63(5) 4_476
O1 Ni1 N2 C10 -18.3(3) .
O4 Ni1 N2 C10 159.9(3) 4_575
O6 Ni1 N2 C10 69.5(3) .
O7 Ni1 N2 C10 -112.9(3) .
N4 Ni1 O1 C1 101.3(3) 4_476
N2 Ni1 O1 C1 -77.8(3) .
O4 Ni1 O1 C1 -151(3) 4_575
O6 Ni1 O1 C1 -167.4(3) .
O7 Ni1 O1 C1 14.2(3) .
Ni1 O1 C1 O2 8.2(5) .
Ni1 O1 C1 C3 -171.0(2) .
Ni1 O4 C2 O3 12.0(5) 4_676
Ni1 O4 C2 C6 -164.4(2) 4_676
O2 C1 C3 C4 178.8(3) .
O1 C1 C3 C4 -1.9(5) .
O2 C1 C3 C8 -0.5(5) .
O1 C1 C3 C8 178.8(3) .
C8 C3 C4 C5 -2.0(5) .
C1 C3 C4 C5 178.6(3) .
C3 C4 C5 C6 1.6(5) .
C4 C5 C6 C7 0.4(5) .
C4 C5 C6 C2 -177.0(3) .
O3 C2 C6 C7 -160.0(3) .
O4 C2 C6 C7 16.7(5) .
O3 C2 C6 C5 17.3(5) .
O4 C2 C6 C5 -166.0(3) .
C5 C6 C7 C8 -2.0(5) .
C2 C6 C7 C8 175.4(3) .
C4 C3 C8 C7 0.4(5) .
C1 C3 C8 C7 179.8(3) .
C6 C7 C8 C3 1.6(6) .
C10 N2 C9 N1 -0.8(4) .
Ni1 N2 C9 N1 179.0(2) .
C11 N1 C9 N2 0.1(4) .
C12 N1 C9 N2 176.8(3) .
C9 N2 C10 C11 1.2(4) .
Ni1 N2 C10 C11 -178.5(3) .
N2 C10 C11 N1 -1.2(4) .
C9 N1 C11 C10 0.7(4) .
C12 N1 C11 C10 -176.0(3) .
C9 N1 C12 C17 -34.9(5) .
C11 N1 C12 C17 141.2(4) .
C9 N1 C12 C13 147.5(4) .
C11 N1 C12 C13 -36.4(5) .
C17 C12 C13 C14 0.4(6) .
N1 C12 C13 C14 177.9(3) .
C12 C13 C14 C15 0.0(6) .
C13 C14 C15 O5 176.6(3) .
C13 C14 C15 C16 0.2(6) .
C24 O5 C15 C14 167.0(4) .
C24 O5 C15 C16 -16.8(6) .
C14 C15 C16 C17 -0.8(6) .
O5 C15 C16 C17 -176.9(4) .
C13 C12 C17 C16 -1.0(6) .
N1 C12 C17 C16 -178.6(3) .
C15 C16 C17 C12 1.2(6) .
C19 N4 C18 N3 0.7(4) .
Ni1 N4 C18 N3 -170.7(2) 4_775
C20 N3 C18 N4 -0.2(4) .
C21 N3 C18 N4 172.5(3) .
C18 N4 C19 C20 -1.0(4) .
Ni1 N4 C19 C20 170.5(3) 4_775
N4 C19 C20 N3 0.9(5) .
C18 N3 C20 C19 -0.4(4) .
C21 N3 C20 C19 -173.1(3) .
C18 N3 C21 C26 59.2(5) .
C20 N3 C21 C26 -129.4(4) .
C18 N3 C21 C22 -118.4(4) .
C20 N3 C21 C22 53.0(5) .
C26 C21 C22 C23 2.6(7) .
N3 C21 C22 C23 -179.8(4) .
C21 C22 C23 C24 -1.6(7) .
C22 C23 C24 C25 -0.2(7) .
C22 C23 C24 O5 175.7(4) .
C15 O5 C24 C23 124.0(4) .
C15 O5 C24 C25 -60.1(6) .
C23 C24 C25 C26 0.9(7) .
O5 C24 C25 C26 -174.8(4) .
C22 C21 C26 C25 -1.9(7) .
N3 C21 C26 C25 -179.5(4) .
C24 C25 C26 C21 0.2(7) .
